data_4509455
loop_
_publ_author_name
'Hsiu-Mei, Lin'
'Tsung-Yuan, Chang'

_publ_section_title
;
 A Three-Dimensional Porous Metal&#x2212;Organic Framework with a
 Body-Centered Cubic Topology Constructed from 48-Membered
 Tetraicosanuclear Metallamacrocycle Based on in Situ Ligand Synthesis
;
_journal_issue 7
_journal_name_full 'Crystal Growth &amp; Design'
_journal_page_first 2988
_journal_paper_doi 10.1021/cg900078s
_journal_volume 9
_journal_year 2009
_chemical_absolute_configuration unk
_chemical_formula_sum 'C6 H14 Cd3 N21 O2.5'
_chemical_formula_weight 757.58
_chemical_name_systematic
;
 ?
;
_space_group_IT_number 121
_symmetry_cell_setting tetragonal
_symmetry_space_group_name_Hall 'I -4 2'
_symmetry_space_group_name_H-M 'I -4 2 m'
_atom_sites_solution_hydrogens geom
_atom_sites_solution_primary direct
_atom_sites_solution_secondary difmap
_audit_conform_dict_location ftp://ftp.iucr.org/pub/cif_core.dic
_audit_conform_dict_name cif_core.dic
_audit_conform_dict_version 2.3
_audit_creation_date 2008-09-18T14:52:30-00:00
_audit_creation_method 'WinGX routine CIF_UPDATE'
_cell_angle_alpha 90
_cell_angle_beta 90
_cell_angle_gamma 90
_cell_formula_units_Z 16
_cell_length_a 22.1918(4)
_cell_length_b 22.1918(4)
_cell_length_c 18.5523(7)
_cell_measurement_reflns_used 8826
_cell_measurement_temperature 295(2)
_cell_measurement_theta_max 26.64
_cell_measurement_theta_min 2.2
_cell_volume 9136.6(4)
_computing_cell_refinement 'Bruker SMART'
_computing_data_collection 'Bruker SMART'
_computing_data_reduction 'Bruker SAINT'
_computing_molecular_graphics 'Bruker SHELXTL'
_computing_publication_material 'Bruker SHELXTL'
_computing_structure_refinement 'SHELXL-97 (Sheldrick, 1997)'
_computing_structure_solution 'SHELXS-97 (Sheldrick, 1990)'
_diffrn_ambient_temperature 295(2)
_diffrn_measured_fraction_theta_full 1
_diffrn_measured_fraction_theta_max 1
_diffrn_measurement_device_type 'CCD area detector'
_diffrn_measurement_method 'phi and omega scans'
_diffrn_radiation_monochromator graphite
_diffrn_radiation_type MoK\a
_diffrn_radiation_wavelength 0.71073
_diffrn_reflns_av_R_equivalents 0.0504
_diffrn_reflns_av_unetI/netI 0.0293
_diffrn_reflns_limit_h_max 28
_diffrn_reflns_limit_h_min -28
_diffrn_reflns_limit_k_max 28
_diffrn_reflns_limit_k_min -28
_diffrn_reflns_limit_l_max 24
_diffrn_reflns_limit_l_min -24
_diffrn_reflns_number 35578
_diffrn_reflns_theta_full 27.5
_diffrn_reflns_theta_max 27.5
_diffrn_reflns_theta_min 1.3
_exptl_absorpt_coefficient_mu 2.821
_exptl_absorpt_correction_T_max 0.6777
_exptl_absorpt_correction_T_min 0.5766
_exptl_absorpt_correction_type none
_exptl_crystal_colour colorless
_exptl_crystal_density_diffrn 2.203
_exptl_crystal_density_meas ?
_exptl_crystal_density_method 'not measured'
_exptl_crystal_description block
_exptl_crystal_F_000 5776
_exptl_crystal_size_max 0.22
_exptl_crystal_size_mid 0.15
_exptl_crystal_size_min 0.15
_refine_diff_density_max 1.255
_refine_diff_density_min -0.597
_refine_diff_density_rms 0.166
_refine_ls_abs_structure_details 'Flack H D (1983), Acta Cryst. A39, 876-881'
_refine_ls_abs_structure_Flack 0.01(4)
_refine_ls_extinction_method none
_refine_ls_goodness_of_fit_ref 1.15
_refine_ls_hydrogen_treatment none
_refine_ls_matrix_type full
_refine_ls_number_parameters 306
_refine_ls_number_reflns 5453
_refine_ls_number_restraints 0
_refine_ls_restrained_S_all 1.15
_refine_ls_R_factor_all 0.0346
_refine_ls_R_factor_gt 0.033
_refine_ls_shift/su_max 0.007
_refine_ls_shift/su_mean 0
_refine_ls_structure_factor_coef Fsqd
_refine_ls_weighting_details 'calc w=1/[\s^2^(Fo^2^)+(0.0542P)^2^+22.0542P] where P=(Fo^2^+2Fc^2^)/3'
_refine_ls_weighting_scheme calc
_refine_ls_wR_factor_gt 0.0907
_refine_ls_wR_factor_ref 0.096
_reflns_number_gt 5293
_reflns_number_total 5453
_reflns_threshold_expression >2sigma(I)
_cod_data_source_file cg900078ssup1.cif
_cod_data_source_block ic12299
_cod_depositor_comments
;
The following automatic conversions were performed:

'_symmetry_cell_setting' value 'Tetragonal' changed to 'tetragonal'
according to /home/saulius/struct/CIF-dictionaries/cif_core.dic
dictionary named 'cif_core.dic' version 2.4.2 from 2011-04-26.

Automatic conversion script
Id: cif_fix_values 1891 2012-01-12 08:04:46Z andrius 

The following automatic conversions were performed:

'_exptl_crystal_density_meas' value 'not_measured' was changed to '?'
- the value is perceived as not measured.

Automatic conversion script
Id: cif_fix_values 3008 2015-01-20 13:52:24Z robertas 
;
_cod_original_sg_symbol_H-M I-42m
_cod_original_formula_sum 'C6 H14 Cd3 N21 O2.50'
_cod_database_code 4509455

loop_
_symmetry_equiv_pos_as_xyz
'x, y, z'
'-x, -y, z'
'y, -x, -z'
'-y, x, -z'
'-x, y, -z'
'x, -y, -z'
'-y, -x, z'
'y, x, z'
'x+1/2, y+1/2, z+1/2'
'-x+1/2, -y+1/2, z+1/2'
'y+1/2, -x+1/2, -z+1/2'
'-y+1/2, x+1/2, -z+1/2'
'-x+1/2, y+1/2, -z+1/2'
'x+1/2, -y+1/2, -z+1/2'
'-y+1/2, -x+1/2, z+1/2'
'y+1/2, x+1/2, z+1/2'

loop_
_atom_site_label
_atom_site_type_symbol
_atom_site_fract_x
_atom_site_fract_y
_atom_site_fract_z
_atom_site_U_iso_or_equiv
_atom_site_adp_type
_atom_site_occupancy
_atom_site_symmetry_multiplicity
_atom_site_calc_flag
_atom_site_refinement_flags
_atom_site_disorder_assembly
_atom_site_disorder_group
Cd1 Cd -0.189165(18) 0.691363(19) 0.37991(2) 0.02076(10) Uani 1 1 d . . .
Cd2 Cd -0.19577(2) 0.591339(19) 0.21811(2) 0.02155(11) Uani 1 1 d . A .
Cd3 Cd -0.269092(19) 0.479035(19) 0.09769(2) 0.02110(11) Uani 1 1 d . . .
N1 N -0.1020(2) 0.6333(2) 0.2518(3) 0.0262(11) Uani 1 1 d . . .
N2 N -0.1025(2) 0.6721(2) 0.3068(3) 0.0258(11) Uani 1 1 d . . .
N3 N -0.0481(2) 0.6901(3) 0.3211(3) 0.0246(10) Uani 1 1 d . . .
N4 N -0.0100(2) 0.6634(2) 0.2749(3) 0.0246(10) Uani 1 1 d . . .
N5 N -0.1777(2) 0.6005(2) 0.0938(3) 0.0242(11) Uani 1 1 d . . .
N6 N -0.2084(3) 0.5616(2) 0.0531(3) 0.0256(11) Uani 1 1 d . . .
N7 N -0.2114(2) 0.5808(2) -0.0125(3) 0.0229(11) Uani 1 1 d . . .
N8 N -0.1821(2) 0.6333(2) -0.0177(3) 0.0243(10) Uani 1 1 d . . .
N9 N -0.2379(2) 0.7212(2) 0.2689(3) 0.0243(11) Uani 1 1 d . . .
N10 N -0.2427(2) 0.6880(2) 0.2091(3) 0.0257(11) Uani 1 1 d . . .
N11 N -0.3238(2) 0.3933(2) 0.1268(3) 0.0247(11) Uani 1 1 d . . .
N12 N -0.2981(2) 0.3394(2) 0.1194(3) 0.0225(10) Uani 1 1 d . . .
N13 N -0.2165(3) 0.5990(3) 0.3401(3) 0.0296(12) Uani 1 1 d . . .
N14 N -0.2319(4) 0.5561(3) 0.3742(4) 0.0522(19) Uani 1 1 d . . .
N15 N -0.2490(7) 0.5152(5) 0.4064(7) 0.114(5) Uani 1 1 d . . .
N16 N -0.2876(2) 0.5458(3) 0.1865(3) 0.0304(12) Uani 1 1 d . . .
N17 N -0.3202(6) 0.5306(6) 0.2356(8) 0.033(3) Uiso 0.45 1 d P A 1
N18 N -0.3511(11) 0.5130(12) 0.2814(15) 0.091(7) Uiso 0.45 1 d P A 1
N17' N -0.3314(8) 0.5583(8) 0.2140(10) 0.067(4) Uiso 0.55 1 d P A 2
N18' N -0.3777(16) 0.5691(16) 0.2469(18) 0.162(13) Uiso 0.55 1 d P A 2
N19 N -0.2772(3) 0.7228(3) 0.4347(4) 0.0290(17) Uani 1 2 d S B .
N20 N -0.3151(3) 0.6849(3) 0.4371(7) 0.062(3) Uani 1 2 d S . .
N21 N -0.3502(10) 0.6498(10) 0.4613(17) 0.071(7) Uiso 0.5 2 d SP B 3
N21' N -0.3541(10) 0.6459(10) 0.4218(18) 0.076(8) Uiso 0.5 2 d SP B 4
N22 N -0.3279(4) 0.5 0 0.039(2) Uani 1 2 d S . .
N23 N -0.3715(7) 0.4611(7) -0.0213(8) 0.051(4) Uani 0.5 1 d P A .
N24 N -0.4140(7) 0.4363(9) -0.0329(10) 0.078(6) Uani 0.5 1 d P . .
C1 C -0.0440(3) 0.6289(3) 0.2324(3) 0.0223(12) Uani 1 1 d . . .
C2 C -0.0216(4) 0.5915(4) 0.1723(4) 0.0427(19) Uani 1 1 d . . .
H2A H -0.0176 0.6159 0.1299 0.064 Uiso 1 1 calc R . .
H2B H -0.0495 0.5594 0.1632 0.064 Uiso 1 1 calc R . .
H2C H 0.017 0.575 0.1848 0.064 Uiso 1 1 calc R . .
C3 C -0.1607(3) 0.6445(3) 0.0492(4) 0.0248(13) Uani 1 1 d . . .
C4 C -0.1273(5) 0.6988(4) 0.0696(5) 0.056(3) Uani 1 1 d . . .
H4A H -0.1312 0.7054 0.1206 0.084 Uiso 1 1 calc R . .
H4B H -0.1433 0.7329 0.0441 0.084 Uiso 1 1 calc R . .
H4C H -0.0856 0.6939 0.0576 0.084 Uiso 1 1 calc R . .
C5 C -0.2882(3) 0.7118(3) 0.1739(5) 0.0267(19) Uani 1 2 d S . .
C6 C -0.3126(4) 0.6874(4) 0.1043(5) 0.043(3) Uani 1 2 d S . .
H6A H -0.2798 0.6753 0.0739 0.065 Uiso 0.5 1 calc PR . .
H6B H -0.3358 0.718 0.0806 0.065 Uiso 0.5 1 calc PR . .
H6C H -0.3378 0.6532 0.1141 0.065 Uiso 0.5 1 calc PR . .
C7 C -0.3827(3) 0.3827(3) 0.1311(5) 0.0281(18) Uani 1 2 d S . .
C8 C -0.4300(3) 0.4300(3) 0.1407(7) 0.036(2) Uani 1 2 d S . .
H8A H -0.4682 0.4147 0.1248 0.055 Uiso 0.5 1 calc PR . .
H8B H -0.4196 0.4649 0.1128 0.055 Uiso 0.5 1 calc PR . .
H8C H -0.4327 0.4409 0.1907 0.055 Uiso 0.5 1 calc PR . .
O1 O 0.0406(8) 0.5 0 0.136(6) Uiso 1 2 d S . .
H1 H 0.0507 0.5188 0.0351 0.204 Uiso 1 1 d R . .
O2 O 0.9691(4) 0.9691(4) 0.0459(10) 0.113(5) Uani 1 2 d S . .
H2D H 0.9421 0.9421 0.0492 0.17 Uiso 1 2 d SR . .
H2E H 0.9827 0.9827 0.0855 0.17 Uiso 1 2 d SR . .
O3 O 0.8551(17) 0.8551(17) 0.178(3) 0.43(3) Uiso 1 2 d S . .
H3A H 0.8578 0.8576 0.1327 0.518 Uiso 1 2 d SR . .
H3B H 0.8774 0.8772 0.2041 0.518 Uiso 1 2 d SR . .
O4 O 1.0478(17) 0.9522(17) 0.094(3) 0.44(3) Uiso 1 2 d S . .
H4D H 1.0703 0.977 0.0737 0.523 Uiso 0.5 1 d PR . .
H4E H 1.0535 0.9465 0.1392 0.523 Uiso 1 2 d SR . .
O5 O 1 0.876(2) 0 0.38(3) Uiso 1 2 d S . .
H5A H 0.975 0.8557 -0.0248 0.457 Uiso 0.5 1 d PR . .
H5B H 1.025 0.8557 0.0248 0.457 Uiso 0.5 1 d PR . .

loop_
_atom_site_aniso_label
_atom_site_aniso_U_11
_atom_site_aniso_U_22
_atom_site_aniso_U_33
_atom_site_aniso_U_23
_atom_site_aniso_U_13
_atom_site_aniso_U_12
Cd1 0.01983(19) 0.0222(2) 0.02028(19) -0.00345(16) -0.00373(16) 0.00105(16)
Cd2 0.0261(2) 0.01829(19) 0.0202(2) -0.00351(16) -0.00349(18) 0.00044(17)
Cd3 0.0251(2) 0.01707(19) 0.0212(2) -0.00017(17) 0.00044(17) -0.00245(16)
N1 0.029(3) 0.026(3) 0.023(3) -0.007(2) -0.003(2) 0.004(2)
N2 0.018(2) 0.029(3) 0.030(3) -0.010(2) 0.000(2) 0.0020(19)
N3 0.020(2) 0.030(3) 0.024(2) -0.005(2) 0.000(2) -0.003(2)
N4 0.019(2) 0.031(3) 0.025(2) -0.003(2) 0.003(2) 0.000(2)
N5 0.031(3) 0.022(2) 0.020(2) 0.001(2) -0.004(2) -0.002(2)
N6 0.036(3) 0.022(3) 0.019(2) -0.002(2) 0.005(2) -0.003(2)
N7 0.030(3) 0.021(2) 0.018(2) 0.002(2) -0.003(2) -0.004(2)
N8 0.024(3) 0.027(3) 0.022(2) 0.003(2) -0.001(2) -0.003(2)
N9 0.025(3) 0.025(3) 0.023(3) -0.007(2) 0.000(2) 0.009(2)
N10 0.029(3) 0.028(3) 0.020(2) -0.007(2) -0.003(2) 0.003(2)
N11 0.025(3) 0.023(2) 0.026(3) 0.003(2) 0.003(2) -0.002(2)
N12 0.016(2) 0.022(2) 0.029(3) 0.003(2) -0.002(2) -0.0042(19)
N13 0.041(3) 0.022(3) 0.027(3) -0.002(2) 0.002(2) -0.006(2)
N14 0.078(5) 0.034(3) 0.045(4) -0.002(3) 0.011(4) -0.003(4)
N15 0.159(12) 0.061(6) 0.120(10) 0.049(7) 0.015(9) -0.014(7)
N16 0.023(3) 0.035(3) 0.034(3) -0.010(3) 0.001(2) -0.004(2)
N19 0.027(2) 0.027(2) 0.032(4) 0.005(2) 0.005(2) 0.011(3)
N20 0.044(4) 0.044(4) 0.098(10) 0.020(4) 0.020(4) -0.007(5)
N22 0.022(4) 0.053(5) 0.043(5) 0.021(4) 0 0
N23 0.040(8) 0.067(10) 0.046(8) -0.008(7) 0.005(7) 0.009(7)
N24 0.047(9) 0.101(14) 0.088(12) 0.026(10) -0.017(9) -0.052(10)
C1 0.020(3) 0.025(3) 0.022(3) -0.006(2) 0.000(2) 0.001(2)
C2 0.037(4) 0.049(4) 0.042(4) -0.026(4) 0.008(3) 0.001(4)
C3 0.031(3) 0.019(3) 0.025(3) 0.003(2) -0.005(3) -0.003(2)
C4 0.082(7) 0.044(5) 0.043(4) 0.001(4) -0.026(4) -0.038(5)
C5 0.027(3) 0.027(3) 0.026(5) -0.008(3) -0.008(3) 0.007(3)
C6 0.051(4) 0.051(4) 0.027(5) -0.022(4) -0.022(4) 0.015(5)
C7 0.027(3) 0.027(3) 0.031(5) -0.001(3) 0.001(3) -0.007(3)
C8 0.027(3) 0.027(3) 0.055(7) -0.007(3) 0.007(3) -0.001(4)
O2 0.082(6) 0.082(6) 0.175(17) 0.021(7) 0.021(7) -0.009(7)

loop_
_atom_type_symbol
_atom_type_description
_atom_type_scat_dispersion_real
_atom_type_scat_dispersion_imag
_atom_type_scat_source
C C 0.0033 0.0016 'International Tables Vol C Tables 4.2.6.8 and 6.1.1.4'
H H 0 0 'International Tables Vol C Tables 4.2.6.8 and 6.1.1.4'
N N 0.0061 0.0033 'International Tables Vol C Tables 4.2.6.8 and 6.1.1.4'
O O 0.0106 0.006 'International Tables Vol C Tables 4.2.6.8 and 6.1.1.4'
Cd Cd -0.8075 1.2024 'International Tables Vol C Tables 4.2.6.8 and 6.1.1.4'

loop_
_geom_angle_atom_site_label_1
_geom_angle_atom_site_label_2
_geom_angle_atom_site_label_3
_geom_angle
_geom_angle_site_symmetry_1
_geom_angle_site_symmetry_3
N13 Cd1 N8 109.6(2) . 15
N13 Cd1 N19 101.0(3) . .
N8 Cd1 N19 96.9(2) 15 .
N13 Cd1 N2 82.4(2) . .
N8 Cd1 N2 91.09(19) 15 .
N19 Cd1 N2 169.6(2) . .
N13 Cd1 N9 81.4(2) . .
N8 Cd1 N9 168.07(19) 15 .
N19 Cd1 N9 85.1(2) . .
N2 Cd1 N9 85.75(18) . .
N13 Cd1 N12 161.19(19) . 11_455
N8 Cd1 N12 86.68(18) 15 11_455
N19 Cd1 N12 85.7(2) . 11_455
N2 Cd1 N12 88.15(18) . 11_455
N9 Cd1 N12 81.73(17) . 11_455
N13 Cd2 N5 170.71(19) . .
N13 Cd2 N16 95.9(2) . .
N5 Cd2 N16 86.5(2) . .
N13 Cd2 N1 83.5(2) . .
N5 Cd2 N1 94.32(18) . .
N16 Cd2 N1 177.7(2) . .
N13 Cd2 N4 94.4(2) . 12
N5 Cd2 N4 94.81(18) . 12
N16 Cd2 N4 82.4(2) . 12
N1 Cd2 N4 95.36(18) . 12
N13 Cd2 N10 85.21(19) . .
N5 Cd2 N10 85.87(17) . .
N16 Cd2 N10 89.42(19) . .
N1 Cd2 N10 92.77(18) . .
N4 Cd2 N10 171.77(18) 12 .
N16 Cd3 N22 110.01(18) . .
N16 Cd3 N11 105.9(2) . .
N22 Cd3 N11 93.06(18) . .
N16 Cd3 N3 80.7(2) . 12
N22 Cd3 N3 166.5(2) . 12
N11 Cd3 N3 91.73(18) . 12
N16 Cd3 N6 81.54(19) . .
N22 Cd3 N6 83.81(19) . .
N11 Cd3 N6 172.57(19) . .
N3 Cd3 N6 89.88(19) 12 .
N16 Cd3 N7 158.62(19) . 6_565
N22 Cd3 N7 84.04(17) . 6_565
N11 Cd3 N7 88.80(18) . 6_565
N3 Cd3 N7 83.42(18) 12 6_565
N6 Cd3 N7 84.18(17) . 6_565
N2 N1 C1 105.0(5) . .
N2 N1 Cd2 116.7(4) . .
C1 N1 Cd2 138.2(4) . .
N3 N2 N1 110.4(5) . .
N3 N2 Cd1 125.2(4) . .
N1 N2 Cd1 123.7(4) . .
N2 N3 N4 108.6(5) . .
N2 N3 Cd3 126.1(4) . 11_455
N4 N3 Cd3 124.6(4) . 11_455
C1 N4 N3 106.0(5) . .
C1 N4 Cd2 138.1(4) . 11_455
N3 N4 Cd2 115.5(4) . 11_455
N6 N5 C3 105.5(5) . .
N6 N5 Cd2 114.4(4) . .
C3 N5 Cd2 136.1(4) . .
N7 N6 N5 110.3(5) . .
N7 N6 Cd3 122.9(4) . .
N5 N6 Cd3 125.5(4) . .
N6 N7 N8 109.2(5) . .
N6 N7 Cd3 117.4(4) . 6_565
N8 N7 Cd3 133.3(4) . 6_565
N7 N8 C3 105.4(5) . .
N7 N8 Cd1 119.3(4) . 15_554
C3 N8 Cd1 134.2(4) . 15_554
N9 N9 N10 109.5(3) 8_465 .
N9 N9 Cd1 120.64(12) 8_465 .
N10 N9 Cd1 126.3(4) . .
C5 N10 N9 104.5(5) . .
C5 N10 Cd2 137.1(5) . .
N9 N10 Cd2 113.7(4) . .
N12 N11 C7 105.7(5) . .
N12 N11 Cd3 119.2(4) . .
C7 N11 Cd3 132.2(5) . .
N12 N12 N11 109.3(3) 7 .
N12 N12 Cd1 119.99(11) 7 12
N11 N12 Cd1 130.3(4) . 12
N14 N13 Cd1 128.8(5) . .
N14 N13 Cd2 121.1(5) . .
Cd1 N13 Cd2 109.4(2) . .
N15 N14 N13 177.5(13) . .
N17' N16 N17 38.4(10) . .
N17' N16 Cd3 130.4(10) . .
N17 N16 Cd3 118.4(7) . .
N17' N16 Cd2 121.8(10) . .
N17 N16 Cd2 116.7(8) . .
Cd3 N16 Cd2 107.9(2) . .
N18 N17 N16 176(2) . .
N16 N17' N18' 176(3) . .
N17' N18' N18' 137(2) . 8_465
N20 N19 Cd1 113.7(4) . .
N20 N19 Cd1 113.7(4) . 8_465
Cd1 N19 Cd1 108.5(3) . 8_465
N21 N20 N19 160(2) . .
N21 N20 N21' 35.2(17) . .
N19 N20 N21' 165(2) . .
N23 N22 N23 88.9(13) . 6_565
N23 N22 Cd3 120.6(7) . .
N23 N22 Cd3 107.9(6) 6_565 .
N23 N22 Cd3 107.9(6) . 6_565
N23 N22 Cd3 120.6(7) 6_565 6_565
Cd3 N22 Cd3 110.2(3) . 6_565
N24 N23 N22 167.4(19) . .
N24 N23 N24 7.1(6) . 7
N22 N23 N24 168.5(13) . 7
N24 N24 N23 161.5(13) 7 .
N24 N24 N23 11.3(8) 7 7
N23 N24 N23 150(2) . 7
N4 C1 N1 110.1(5) . .
N4 C1 C2 125.4(6) . .
N1 C1 C2 124.5(6) . .
C1 C2 H2A 109.5 . .
C1 C2 H2B 109.5 . .
H2A C2 H2B 109.5 . .
C1 C2 H2C 109.5 . .
H2A C2 H2C 109.5 . .
H2B C2 H2C 109.5 . .
N5 C3 N8 109.6(5) . .
N5 C3 C4 125.8(6) . .
N8 C3 C4 124.5(6) . .
C3 C4 H4A 109.5 . .
C3 C4 H4B 109.5 . .
H4A C4 H4B 109.5 . .
C3 C4 H4C 109.5 . .
H4A C4 H4C 109.5 . .
H4B C4 H4C 109.5 . .
N10 C5 N10 111.9(8) . 8_465
N10 C5 C6 124.0(4) . .
N10 C5 C6 124.0(4) 8_465 .
C5 C6 H6A 109.5 . .
C5 C6 H6B 109.5 . .
H6A C6 H6B 109.5 . .
C5 C6 H6C 109.5 . .
H6A C6 H6C 109.5 . .
H6B C6 H6C 109.5 . .
N11 C7 N11 110.0(8) . 7
N11 C7 C8 125.0(4) . .
N11 C7 C8 125.0(4) 7 .
C7 C8 H8A 109.5 . .
C7 C8 H8B 109.5 . .
H8A C8 H8B 109.5 . .
C7 C8 H8C 109.5 . .
H8A C8 H8C 109.5 . .
H8B C8 H8C 109.5 . .
O1 O1 H1 106.2 2_565 .
H2D O2 H2E 116 . .
H3A O3 H3B 118.8 . .
H4D O4 H4E 117 . .
H5A O5 H5B 116 . .

loop_
_geom_bond_atom_site_label_1
_geom_bond_atom_site_label_2
_geom_bond_distance
_geom_bond_site_symmetry_2
Cd1 N13 2.262(5) .
Cd1 N8 2.278(5) 15
Cd1 N19 2.310(5) .
Cd1 N2 2.392(5) .
Cd1 N9 2.420(5) .
Cd1 N12 2.451(5) 11_455
Cd2 N13 2.315(6) .
Cd2 N5 2.349(5) .
Cd2 N16 2.350(5) .
Cd2 N1 2.363(6) .
Cd2 N4 2.364(5) 12
Cd2 N10 2.390(5) .
Cd3 N16 2.253(6) .
Cd3 N22 2.281(5) .
Cd3 N11 2.321(5) .
Cd3 N3 2.388(5) 12
Cd3 N6 2.420(6) .
Cd3 N7 2.429(5) 6_565
N1 N2 1.334(7) .
N1 C1 1.341(8) .
N2 N3 1.299(7) .
N3 N4 1.341(7) .
N3 Cd3 2.388(5) 11_455
N4 C1 1.333(8) .
N4 Cd2 2.364(5) 11_455
N5 N6 1.333(8) .
N5 C3 1.335(8) .
N6 N7 1.292(7) .
N7 N8 1.338(7) .
N7 Cd3 2.429(5) 6_565
N8 C3 1.351(8) .
N8 Cd1 2.278(5) 15_554
N9 N9 1.283(10) 8_465
N9 N10 1.336(7) .
N10 C5 1.313(7) .
N11 N12 1.331(7) .
N11 C7 1.331(7) .
N12 N12 1.299(9) 7
N12 Cd1 2.451(5) 12
N13 N14 1.192(9) .
N14 N15 1.151(12) .
N16 N17' 1.131(19) .
N16 N17 1.211(15) .
N17 N18 1.16(3) .
N17' N18' 1.22(4) .
N18' N18' 1.67(7) 8_465
N19 N20 1.190(13) .
N19 Cd1 2.311(5) 8_465
N20 N21 1.19(3) .
N20 N21' 1.26(3) .
N22 N23 1.356(17) .
N22 N23 1.356(17) 6_565
N22 Cd3 2.281(5) 6_565
N23 N24 1.112(19) .
N23 N24 1.79(2) 7
N24 N24 0.70(3) 7
N24 N23 1.79(2) 7
C1 C2 1.476(9) .
C2 H2A 0.96 .
C2 H2B 0.96 .
C2 H2C 0.96 .
C3 C4 1.465(9) .
C4 H4A 0.96 .
C4 H4B 0.96 .
C4 H4C 0.96 .
C5 N10 1.313(7) 8_465
C5 C6 1.501(12) .
C6 H6A 0.96 .
C6 H6B 0.96 .
C6 H6C 0.96 .
C7 N11 1.331(7) 7
C7 C8 1.495(13) .
C8 H8A 0.96 .
C8 H8B 0.96 .
C8 H8C 0.96 .
O1 O1 1.80(4) 2_565
O1 H1 0.8055 .
O2 H2D 0.8498 .
O2 H2E 0.8501 .
O3 H3A 0.8498 .
O3 H3B 0.8475 .
O4 H4D 0.8336 .
O4 H4E 0.8561 .
O5 H5A 0.8501 .
O5 H5B 0.8501 .

loop_
_geom_torsion_atom_site_label_1
_geom_torsion_atom_site_label_2
_geom_torsion_atom_site_label_3
_geom_torsion_atom_site_label_4
_geom_torsion
_geom_torsion_site_symmetry_1
_geom_torsion_site_symmetry_4
N13 Cd2 N1 N2 -32.8(5) . .
N5 Cd2 N1 N2 138.1(5) . .
N16 Cd2 N1 N2 -110(5) . .
N4 Cd2 N1 N2 -126.7(5) 12 .
N10 Cd2 N1 N2 52.0(5) . .
N13 Cd2 N1 C1 144.9(7) . .
N5 Cd2 N1 C1 -44.2(7) . .
N16 Cd2 N1 C1 68(5) . .
N4 Cd2 N1 C1 51.1(7) 12 .
N10 Cd2 N1 C1 -130.2(7) . .
C1 N1 N2 N3 -0.6(7) . .
Cd2 N1 N2 N3 177.9(4) . .
C1 N1 N2 Cd1 -171.0(4) . .
Cd2 N1 N2 Cd1 7.4(6) . .
N13 Cd1 N2 N3 -145.9(6) . .
N8 Cd1 N2 N3 -36.2(6) 15 .
N19 Cd1 N2 N3 104.3(14) . .
N9 Cd1 N2 N3 132.3(6) . .
N12 Cd1 N2 N3 50.4(5) 11_455 .
N13 Cd1 N2 N1 23.2(5) . .
N8 Cd1 N2 N1 132.8(5) 15 .
N19 Cd1 N2 N1 -86.6(15) . .
N9 Cd1 N2 N1 -58.7(5) . .
N12 Cd1 N2 N1 -140.5(5) 11_455 .
N1 N2 N3 N4 0.2(7) . .
Cd1 N2 N3 N4 170.5(4) . .
N1 N2 N3 Cd3 171.0(4) . 11_455
Cd1 N2 N3 Cd3 -18.7(8) . 11_455
N2 N3 N4 C1 0.2(7) . .
Cd3 N3 N4 C1 -170.7(4) 11_455 .
N2 N3 N4 Cd2 174.3(4) . 11_455
Cd3 N3 N4 Cd2 3.3(6) 11_455 11_455
N13 Cd2 N5 N6 -128.7(12) . .
N16 Cd2 N5 N6 -22.8(4) . .
N1 Cd2 N5 N6 155.1(4) . .
N4 Cd2 N5 N6 59.3(4) 12 .
N10 Cd2 N5 N6 -112.5(4) . .
N13 Cd2 N5 C3 24.5(16) . .
N16 Cd2 N5 C3 130.4(6) . .
N1 Cd2 N5 C3 -51.8(6) . .
N4 Cd2 N5 C3 -147.5(6) 12 .
N10 Cd2 N5 C3 40.7(6) . .
C3 N5 N6 N7 -1.2(7) . .
Cd2 N5 N6 N7 159.9(4) . .
C3 N5 N6 Cd3 -168.5(4) . .
Cd2 N5 N6 Cd3 -7.4(6) . .
N16 Cd3 N6 N7 -130.9(5) . .
N22 Cd3 N6 N7 -19.5(5) . .
N11 Cd3 N6 N7 45.9(17) . .
N3 Cd3 N6 N7 148.5(5) 12 .
N7 Cd3 N6 N7 65.1(4) 6_565 .
N16 Cd3 N6 N5 34.9(5) . .
N22 Cd3 N6 N5 146.3(5) . .
N11 Cd3 N6 N5 -148.3(13) . .
N3 Cd3 N6 N5 -45.7(5) 12 .
N7 Cd3 N6 N5 -129.1(5) 6_565 .
N5 N6 N7 N8 0.4(7) . .
Cd3 N6 N7 N8 168.1(4) . .
N5 N6 N7 Cd3 -177.2(4) . 6_565
Cd3 N6 N7 Cd3 -9.5(6) . 6_565
N6 N7 N8 C3 0.5(7) . .
Cd3 N7 N8 C3 177.5(5) 6_565 .
N6 N7 N8 Cd1 -169.2(4) . 15_554
Cd3 N7 N8 Cd1 7.8(7) 6_565 15_554
N13 Cd1 N9 N9 128.36(18) . 8_465
N8 Cd1 N9 N9 -73.7(9) 15 8_465
N19 Cd1 N9 N9 26.4(2) . 8_465
N2 Cd1 N9 N9 -148.68(16) . 8_465
N12 Cd1 N9 N9 -59.94(14) 11_455 8_465
N13 Cd1 N9 N10 -28.0(5) . .
N8 Cd1 N9 N10 129.9(8) 15 .
N19 Cd1 N9 N10 -129.9(5) . .
N2 Cd1 N9 N10 55.0(5) . .
N12 Cd1 N9 N10 143.7(5) 11_455 .
N9 N9 N10 C5 0.5(6) 8_465 .
Cd1 N9 N10 C5 159.0(6) . .
N9 N9 N10 Cd2 -159.51(17) 8_465 .
Cd1 N9 N10 Cd2 -1.0(6) . .
N13 Cd2 N10 C5 -122.5(8) . .
N5 Cd2 N10 C5 60.1(8) . .
N16 Cd2 N10 C5 -26.5(8) . .
N1 Cd2 N10 C5 154.2(8) . .
N4 Cd2 N10 C5 -35.0(17) 12 .
N13 Cd2 N10 N9 28.4(4) . .
N5 Cd2 N10 N9 -149.0(4) . .
N16 Cd2 N10 N9 124.5(4) . .
N1 Cd2 N10 N9 -54.8(4) . .
N4 Cd2 N10 N9 116.0(12) 12 .
N16 Cd3 N11 N12 -136.7(4) . .
N22 Cd3 N11 N12 111.5(5) . .
N3 Cd3 N11 N12 -55.8(5) 12 .
N6 Cd3 N11 N12 46.6(17) . .
N7 Cd3 N11 N12 27.5(5) 6_565 .
N16 Cd3 N11 C7 65.9(8) . .
N22 Cd3 N11 C7 -45.9(8) . .
N3 Cd3 N11 C7 146.7(7) 12 .
N6 Cd3 N11 C7 -110.8(15) . .
N7 Cd3 N11 C7 -129.9(8) 6_565 .
C7 N11 N12 N12 -0.2(6) . 7
Cd3 N11 N12 N12 -163.0(2) . 7
C7 N11 N12 Cd1 -172.6(5) . 12
Cd3 N11 N12 Cd1 24.6(7) . 12
N8 Cd1 N13 N14 39.2(8) 15 .
N19 Cd1 N13 N14 -62.3(8) . .
N2 Cd1 N13 N14 127.6(8) . .
N9 Cd1 N13 N14 -145.6(8) . .
N12 Cd1 N13 N14 -171.9(7) 11_455 .
N8 Cd1 N13 Cd2 -131.5(2) 15 .
N19 Cd1 N13 Cd2 127.0(3) . .
N2 Cd1 N13 Cd2 -43.1(3) . .
N9 Cd1 N13 Cd2 43.7(2) . .
N12 Cd1 N13 Cd2 17.4(8) 11_455 .
N5 Cd2 N13 N14 158.0(11) . .
N16 Cd2 N13 N14 52.9(7) . .
N1 Cd2 N13 N14 -124.8(7) . .
N4 Cd2 N13 N14 -29.9(7) 12 .
N10 Cd2 N13 N14 141.9(7) . .
N5 Cd2 N13 Cd1 -30.4(14) . .
N16 Cd2 N13 Cd1 -135.5(3) . .
N1 Cd2 N13 Cd1 46.7(3) . .
N4 Cd2 N13 Cd1 141.7(3) 12 .
N10 Cd2 N13 Cd1 -46.6(3) . .
Cd1 N13 N14 N15 10E1(3) . .
Cd2 N13 N14 N15 -9E1(3) . .
N22 Cd3 N16 N17' 55.7(15) . .
N11 Cd3 N16 N17' -43.6(15) . .
N3 Cd3 N16 N17' -132.8(15) 12 .
N6 Cd3 N16 N17' 135.9(15) . .
N7 Cd3 N16 N17' -175.5(14) 6_565 .
N22 Cd3 N16 N17 100.5(9) . .
N11 Cd3 N16 N17 1.2(9) . .
N3 Cd3 N16 N17 -88.0(9) 12 .
N6 Cd3 N16 N17 -179.3(9) . .
N7 Cd3 N16 N17 -130.7(9) 6_565 .
N22 Cd3 N16 Cd2 -124.1(2) . .
N11 Cd3 N16 Cd2 136.5(2) . .
N3 Cd3 N16 Cd2 47.3(2) 12 .
N6 Cd3 N16 Cd2 -43.9(2) . .
N7 Cd3 N16 Cd2 4.7(7) 6_565 .
N13 Cd2 N16 N17' 36.0(13) . .
N5 Cd2 N16 N17' -135.0(13) . .
N1 Cd2 N16 N17' 113(5) . .
N4 Cd2 N16 N17' 129.7(13) 12 .
N10 Cd2 N16 N17' -49.1(13) . .
N13 Cd2 N16 N17 -7.9(9) . .
N5 Cd2 N16 N17 -178.9(9) . .
N1 Cd2 N16 N17 69(5) . .
N4 Cd2 N16 N17 85.8(9) 12 .
N10 Cd2 N16 N17 -93.0(9) . .
N13 Cd2 N16 Cd3 -144.1(3) . .
N5 Cd2 N16 Cd3 44.9(2) . .
N1 Cd2 N16 Cd3 -67(5) . .
N4 Cd2 N16 Cd3 -50.4(2) 12 .
N10 Cd2 N16 Cd3 130.8(3) . .
N17' N16 N17 N18 13E1(3) . .
Cd3 N16 N17 N18 1E1(3) . .
Cd2 N16 N17 N18 -12E1(3) . .
N17 N16 N17' N18' 1E1(4) . .
Cd3 N16 N17' N18' 9E1(4) . .
Cd2 N16 N17' N18' -9E1(4) . .
N16 N17' N18' N18' 17E1(4) . 8_465
N13 Cd1 N19 N20 6.3(8) . .
N8 Cd1 N19 N20 -105.3(8) 15 .
N2 Cd1 N19 N20 114.5(14) . .
N9 Cd1 N19 N20 86.5(8) . .
N12 Cd1 N19 N20 168.5(8) 11_455 .
N13 Cd1 N19 Cd1 -121.2(3) . 8_465
N8 Cd1 N19 Cd1 127.2(3) 15 8_465
N2 Cd1 N19 Cd1 -13.0(16) . 8_465
N9 Cd1 N19 Cd1 -41.0(3) . 8_465
N12 Cd1 N19 Cd1 41.1(3) 11_455 8_465
Cd1 N19 N20 N21 117.6(4) . .
Cd1 N19 N20 N21 -117.6(4) 8_465 .
Cd1 N19 N20 N21' -62.4(4) . .
Cd1 N19 N20 N21' 62.4(4) 8_465 .
N16 Cd3 N22 N23 -113.9(8) . .
N11 Cd3 N22 N23 -5.7(8) . .
N3 Cd3 N22 N23 104.9(11) 12 .
N6 Cd3 N22 N23 167.5(8) . .
N7 Cd3 N22 N23 82.7(8) 6_565 .
N16 Cd3 N22 N23 -14.2(8) . 6_565
N11 Cd3 N22 N23 93.9(7) . 6_565
N3 Cd3 N22 N23 -155.5(8) 12 6_565
N6 Cd3 N22 N23 -92.8(7) . 6_565
N7 Cd3 N22 N23 -177.6(7) 6_565 6_565
N16 Cd3 N22 Cd3 119.39(16) . 6_565
N11 Cd3 N22 Cd3 -132.49(13) . 6_565
N3 Cd3 N22 Cd3 -21.9(6) 12 6_565
N6 Cd3 N22 Cd3 40.74(13) . 6_565
N7 Cd3 N22 Cd3 -44.02(12) 6_565 6_565
N23 N22 N23 N24 -8(8) 6_565 .
Cd3 N22 N23 N24 103(8) . .
Cd3 N22 N23 N24 -130(8) 6_565 .
N23 N22 N23 N24 -42(6) 6_565 7
Cd3 N22 N23 N24 68(7) . 7
Cd3 N22 N23 N24 -164(7) 6_565 7
N22 N23 N24 N24 -115(8) . 7
N22 N23 N24 N23 -115(8) . 7
N24 N23 N24 N23 0.00(10) 7 7
N3 N4 C1 N1 -0.6(7) . .
Cd2 N4 C1 N1 -172.5(5) 11_455 .
N3 N4 C1 C2 179.0(7) . .
Cd2 N4 C1 C2 7.1(11) 11_455 .
N2 N1 C1 N4 0.7(7) . .
Cd2 N1 C1 N4 -177.2(5) . .
N2 N1 C1 C2 -178.9(7) . .
Cd2 N1 C1 C2 3.2(11) . .
N6 N5 C3 N8 1.5(7) . .
Cd2 N5 C3 N8 -153.3(5) . .
N6 N5 C3 C4 177.8(8) . .
Cd2 N5 C3 C4 23.0(12) . .
N7 N8 C3 N5 -1.2(7) . .
Cd1 N8 C3 N5 166.3(4) 15_554 .
N7 N8 C3 C4 -177.6(8) . .
Cd1 N8 C3 C4 -10.1(12) 15_554 .
N9 N10 C5 N10 -0.9(10) . 8_465
Cd2 N10 C5 N10 151.8(3) . 8_465
N9 N10 C5 C6 -176.9(10) . .
Cd2 N10 C5 C6 -24.2(15) . .
N12 N11 C7 N11 0.3(10) . 7
Cd3 N11 C7 N11 160.0(3) . 7
N12 N11 C7 C8 179.3(9) . .
Cd3 N11 C7 C8 -21.1(15) . .
